data_1558868
loop_
_publ_author_name
'Shirin, Shana'
'Roy, Soumendu'
'Rao, Anish'
'Pillai, Pramod P.'

_publ_section_title
;
 Accelerated Reduction of 4-Nitrophenol: Bridging Interaction Outplays
 Reducing Power in the Model Nanoparticle-Catalyzed Reaction
;
_journal_issue 35
_journal_name_full 'The Journal of Physical Chemistry C'
_journal_page_first 19157
_journal_page_last 19165
_journal_paper_doi 10.1021/acs.jpcc.0c06237
_journal_volume 124
_journal_year 2020
_chemical_formula_sum 'C12 H24 Mg N2 O14'
_chemical_formula_weight 444.64
_space_group_crystal_system monoclinic
_space_group_IT_number 14
_space_group_name_Hall '-P 2ybc'
_space_group_name_H-M_alt 'P 1 21/c 1'
_atom_sites_solution_hydrogens mixed
_audit_creation_method SHELXL-2018/1
_cell_angle_alpha 90
_cell_angle_beta 93.553(3)
_cell_angle_gamma 90
_cell_formula_units_Z 2
_cell_length_a 12.3698(15)
_cell_length_b 6.6167(8)
_cell_length_c 11.7758(14)
_cell_measurement_reflns_used 9741
_cell_measurement_temperature 100(2)
_cell_measurement_theta_max 68.41
_cell_measurement_theta_min 3.58
_cell_volume 962.0(2)
_computing_cell_refinement 'Bruker SAINT'
_computing_data_collection 'Bruker APEX3'
_computing_data_reduction 'Bruker SAINT'
_computing_molecular_graphics 'Bruker SHELXTL'
_computing_publication_material 'Bruker SHELXTL'
_computing_structure_refinement 'SHELXL-2018/1 (Sheldrick, 2018)'
_computing_structure_solution 'SHELXT 2014/5 (Sheldrick, 2014)'
_diffrn_ambient_temperature 100(2)
_diffrn_measured_fraction_theta_full 0.991
_diffrn_measured_fraction_theta_max 0.990
_diffrn_measurement_device_type 'Bruker APEX3 Photon 100 CMOS chip'
_diffrn_measurement_method '\f and \w scans'
_diffrn_radiation_type CuK\a
_diffrn_radiation_wavelength 1.54178
_diffrn_reflns_av_R_equivalents 0.0415
_diffrn_reflns_av_unetI/netI 0.0168
_diffrn_reflns_Laue_measured_fraction_full 0.991
_diffrn_reflns_Laue_measured_fraction_max 0.990
_diffrn_reflns_limit_h_max 14
_diffrn_reflns_limit_h_min -13
_diffrn_reflns_limit_k_max 7
_diffrn_reflns_limit_k_min -7
_diffrn_reflns_limit_l_max 14
_diffrn_reflns_limit_l_min -14
_diffrn_reflns_number 22584
_diffrn_reflns_point_group_measured_fraction_full 0.991
_diffrn_reflns_point_group_measured_fraction_max 0.990
_diffrn_reflns_theta_full 67.679
_diffrn_reflns_theta_max 68.402
_diffrn_reflns_theta_min 3.580
_diffrn_source 'Micro-focus X-ray source'
_exptl_absorpt_coefficient_mu 1.519
_exptl_absorpt_correction_T_max 0.7531
_exptl_absorpt_correction_T_min 0.6078
_exptl_absorpt_correction_type multi-scan
_exptl_absorpt_process_details 'multi-scan absorption correction'
_exptl_crystal_colour Yellow
_exptl_crystal_density_diffrn 1.535
_exptl_crystal_description Needle-shaped
_exptl_crystal_F_000 468
_exptl_crystal_size_max 0.20
_exptl_crystal_size_mid 0.13
_exptl_crystal_size_min 0.10
_refine_diff_density_max 0.595
_refine_diff_density_min -0.867
_refine_diff_density_rms 0.067
_refine_ls_extinction_coef 0.041(3)
_refine_ls_extinction_expression Fc^*^=kFc[1+0.001xFc^2^\l^3^/sin(2\q)]^-1/4^
_refine_ls_extinction_method 'SHELXL-2018/1 (Sheldrick 2018)'
_refine_ls_goodness_of_fit_ref 0.965
_refine_ls_hydrogen_treatment mixed
_refine_ls_matrix_type full
_refine_ls_number_parameters 142
_refine_ls_number_reflns 1744
_refine_ls_number_restraints 0
_refine_ls_restrained_S_all 0.965
_refine_ls_R_factor_all 0.0418
_refine_ls_R_factor_gt 0.0414
_refine_ls_shift/su_max 0.000
_refine_ls_shift/su_mean 0.000
_refine_ls_structure_factor_coef Fsqd
_refine_ls_weighting_details 'w=1/[\s^2^(Fo^2^)+(0.0633P)^2^+1.6939P] where P=(Fo^2^+2Fc^2^)/3'
_refine_ls_weighting_scheme calc
_refine_ls_wR_factor_gt 0.1124
_refine_ls_wR_factor_ref 0.1128
_reflns_Friedel_coverage 0.000
_reflns_number_gt 1720
_reflns_number_total 1744
_reflns_threshold_expression 'I > 2\s(I)'
_cod_data_source_file jp0c06237_si_003.cif
_cod_data_source_block Mg-p-Nitrophenolate
_cod_depositor_comments
;Adding full bibliography for 1558868--1558869.cif.

 Adding full bibliography for 1558868--1558869.cif.
;
_cod_original_sg_symbol_H-M 'P 21/c'
_cod_database_code 1558868
_shelx_shelxl_version_number 2018/1
_shelx_space_group_comment
;
The symmetry employed for this shelxl refinement is uniquely defined
by the following loop, which should always be used as a source of
symmetry information in preference to the above space-group names.
They are only intended as comments.
;

loop_
_space_group_symop_operation_xyz
'x, y, z'
'-x, y+1/2, -z+1/2'
'-x, -y, -z'
'x, -y-1/2, z-1/2'

loop_
_atom_site_label
_atom_site_type_symbol
_atom_site_fract_x
_atom_site_fract_y
_atom_site_fract_z
_atom_site_U_iso_or_equiv
_atom_site_adp_type
_atom_site_occupancy
_atom_site_site_symmetry_order
_atom_site_calc_flag
_atom_site_refinement_flags_posn
_atom_site_refinement_flags_adp
_atom_site_refinement_flags_occupancy
_atom_site_disorder_assembly
_atom_site_disorder_group
Mg Mg 1.000000 0.500000 0.500000 0.0074(3) Uani 1 2 d S . P . .
O4 O 0.95583(10) 0.40651(19) 0.65997(10) 0.0098(3) Uani 1 1 d . . . . .
H4B H 0.905019 0.483114 0.699302 0.012 Uiso 1 1 calc R U . . .
H4A H 0.986528 0.287368 0.693433 0.012 Uiso 1 1 calc R U . . .
O6 O 0.90203(10) 0.74544(19) 0.49907(10) 0.0115(3) Uani 1 1 d . . . . .
H6B H 0.898585 0.834647 0.435738 0.014 Uiso 1 1 calc R U . . .
H6A H 0.859535 0.771323 0.561970 0.014 Uiso 1 1 calc R U . . .
O5 O 1.12996(10) 0.6694(2) 0.57587(11) 0.0119(3) Uani 1 1 d . . . . .
H5B H 1.120229 0.808205 0.593036 0.014 Uiso 1 1 calc R U . . .
H5A H 1.198153 0.606677 0.592822 0.014 Uiso 1 1 calc R U . . .
O3 O 0.83520(10) 0.5468(2) 0.81491(11) 0.0114(3) Uani 1 1 d . . . . .
O1 O 0.35821(11) 0.5800(2) 0.60865(13) 0.0213(4) Uani 1 1 d . . . . .
O2 O 0.33220(11) 0.5856(2) 0.78933(13) 0.0225(4) Uani 1 1 d . . . . .
N1 N 0.39318(13) 0.5842(2) 0.70989(15) 0.0154(4) Uani 1 1 d . . . . .
C4 C 0.50782(15) 0.5865(3) 0.73632(17) 0.0127(4) Uani 1 1 d . . . . .
C1 C 0.73064(15) 0.5651(3) 0.78973(16) 0.0101(4) Uani 1 1 d . . . . .
C2 C 0.68828(16) 0.5754(3) 0.67515(16) 0.0132(4) Uani 1 1 d . . . . .
H2A H 0.736606 0.575686 0.615516 0.016 Uiso 1 1 calc R U . . .
C5 C 0.54630(16) 0.5841(3) 0.85039(17) 0.0140(4) Uani 1 1 d . . . . .
H5 H 0.497166 0.589299 0.909208 0.017 Uiso 1 1 calc R U . . .
C3 C 0.57868(16) 0.5849(3) 0.64887(17) 0.0143(4) Uani 1 1 d . . . . .
H3 H 0.551415 0.590266 0.571711 0.017 Uiso 1 1 calc R U . . .
C6 C 0.65617(16) 0.5742(3) 0.87663(16) 0.0137(4) Uani 1 1 d . . . . .
H6 H 0.682593 0.573386 0.954114 0.016 Uiso 1 1 calc R U . . .
O7 O 0.88462(12) 0.0074(2) 0.67400(12) 0.0116(3) Uani 1 1 d . . . . .
H8 H 0.923(3) -0.028(5) 0.733(3) 0.034(8) Uiso 1 1 d . . . . .
H7 H 0.822(3) 0.024(5) 0.697(3) 0.043(9) Uiso 1 1 d . . . . .

loop_
_atom_site_aniso_label
_atom_site_aniso_U_11
_atom_site_aniso_U_22
_atom_site_aniso_U_33
_atom_site_aniso_U_23
_atom_site_aniso_U_13
_atom_site_aniso_U_12
Mg 0.0065(4) 0.0084(5) 0.0070(4) 0.0001(3) -0.0005(3) 0.0010(3)
O4 0.0096(6) 0.0111(7) 0.0088(6) 0.0004(5) 0.0013(5) 0.0016(5)
O6 0.0129(7) 0.0125(7) 0.0092(6) 0.0012(5) 0.0008(5) 0.0048(5)
O5 0.0086(6) 0.0116(7) 0.0150(7) -0.0023(5) -0.0020(5) -0.0003(5)
O3 0.0078(7) 0.0145(7) 0.0118(6) -0.0017(5) -0.0009(5) 0.0005(5)
O1 0.0131(7) 0.0222(8) 0.0273(8) -0.0045(6) -0.0080(6) 0.0029(6)
O2 0.0095(7) 0.0256(9) 0.0328(9) -0.0004(7) 0.0040(6) -0.0004(6)
N1 0.0108(8) 0.0081(8) 0.0269(9) -0.0020(6) -0.0024(7) 0.0008(6)
C4 0.0094(9) 0.0066(10) 0.0217(10) 0.0001(7) -0.0017(8) -0.0002(7)
C1 0.0099(9) 0.0059(8) 0.0144(9) -0.0010(7) -0.0006(7) -0.0002(7)
C2 0.0125(9) 0.0144(10) 0.0128(9) -0.0005(7) 0.0011(7) 0.0000(7)
C5 0.0116(9) 0.0127(10) 0.0180(10) 0.0000(7) 0.0033(7) 0.0002(7)
C3 0.0153(10) 0.0122(10) 0.0148(9) -0.0009(7) -0.0040(7) 0.0009(7)
C6 0.0137(10) 0.0149(10) 0.0124(9) -0.0002(7) 0.0000(7) 0.0000(7)
O7 0.0098(7) 0.0151(7) 0.0098(7) -0.0005(5) -0.0006(5) 0.0014(5)

loop_
_atom_type_symbol
_atom_type_description
_atom_type_scat_dispersion_real
_atom_type_scat_dispersion_imag
_atom_type_scat_source
H H 0.0000 0.0000 'International Tables Vol C Tables 4.2.6.8 and 6.1.1.4'
Mg Mg 0.1719 0.1771 'International Tables Vol C Tables 4.2.6.8 and 6.1.1.4'
N N 0.0311 0.0180 'International Tables Vol C Tables 4.2.6.8 and 6.1.1.4'
O O 0.0492 0.0322 'International Tables Vol C Tables 4.2.6.8 and 6.1.1.4'
C C 0.0181 0.0091 'International Tables Vol C Tables 4.2.6.8 and 6.1.1.4'

loop_
_geom_angle_atom_site_label_1
_geom_angle_atom_site_label_2
_geom_angle_atom_site_label_3
_geom_angle
_geom_angle_site_symmetry_1
_geom_angle_site_symmetry_3
_geom_angle_publ_flag
O6 Mg O6 180.0 . 3_766 ?
O6 Mg O4 86.99(5) . 3_766 ?
O6 Mg O4 93.01(5) 3_766 3_766 ?
O6 Mg O4 93.01(5) . . ?
O6 Mg O4 86.99(5) 3_766 . ?
O4 Mg O4 180.0 3_766 . ?
O6 Mg O5 89.06(5) . 3_766 ?
O6 Mg O5 90.94(5) 3_766 3_766 ?
O4 Mg O5 90.60(5) 3_766 3_766 ?
O4 Mg O5 89.40(5) . 3_766 ?
O6 Mg O5 90.94(5) . . ?
O6 Mg O5 89.06(5) 3_766 . ?
O4 Mg O5 89.40(5) 3_766 . ?
O4 Mg O5 90.60(5) . . ?
O5 Mg O5 180.0 3_766 . ?
Mg O4 H4B 120.0 . . ?
Mg O4 H4A 120.0 . . ?
H4B O4 H4A 120.0 . . ?
Mg O6 H6B 120.0 . . ?
Mg O6 H6A 120.0 . . ?
H6B O6 H6A 120.0 . . ?
Mg O5 H5B 120.0 . . ?
Mg O5 H5A 120.0 . . ?
H5B O5 H5A 120.0 . . ?
O2 N1 O1 122.20(16) . . ?
O2 N1 C4 118.49(17) . . ?
O1 N1 C4 119.30(17) . . ?
C3 C4 C5 121.21(18) . . ?
C3 C4 N1 119.93(18) . . ?
C5 C4 N1 118.84(18) . . ?
O3 C1 C2 121.29(17) . . ?
O3 C1 C6 120.96(17) . . ?
C2 C1 C6 117.75(17) . . ?
C3 C2 C1 121.20(18) . . ?
C3 C2 H2A 119.4 . . ?
C1 C2 H2A 119.4 . . ?
C6 C5 C4 119.29(18) . . ?
C6 C5 H5 120.4 . . ?
C4 C5 H5 120.4 . . ?
C2 C3 C4 119.43(18) . . ?
C2 C3 H3 120.3 . . ?
C4 C3 H3 120.3 . . ?
C5 C6 C1 121.05(18) . . ?
C5 C6 H6 119.5 . . ?
C1 C6 H6 119.5 . . ?
H8 O7 H7 104(3) . . ?

loop_
_geom_bond_atom_site_label_1
_geom_bond_atom_site_label_2
_geom_bond_distance
_geom_bond_site_symmetry_2
_geom_bond_publ_flag
Mg O6 2.0260(13) . ?
Mg O6 2.0260(13) 3_766 ?
Mg O4 2.0874(12) 3_766 ?
Mg O4 2.0874(12) . ?
Mg O5 2.1118(12) 3_766 ?
Mg O5 2.1119(13) . ?
O4 H4B 0.9500 . ?
O4 H4A 0.9500 . ?
O6 H6B 0.9500 . ?
O6 H6A 0.9500 . ?
O5 H5B 0.9500 . ?
O5 H5A 0.9500 . ?
O3 C1 1.314(2) . ?
O1 N1 1.243(2) . ?
O2 N1 1.238(2) . ?
N1 C4 1.433(2) . ?
C4 C3 1.393(3) . ?
C4 C5 1.397(3) . ?
C1 C2 1.418(3) . ?
C1 C6 1.420(3) . ?
C2 C3 1.373(3) . ?
C2 H2A 0.9500 . ?
C5 C6 1.377(3) . ?
C5 H5 0.9500 . ?
C3 H3 0.9500 . ?
C6 H6 0.9500 . ?
O7 H8 0.85(3) . ?
O7 H7 0.84(4) . ?
